data_7156473
loop_
_publ_author_name
'Li, Lian-Hua'
'Niu, Zhi-Jie'
'Liang, Yong-Min'

_publ_section_title
;
 New Friedel-Crafts strategy for preparing 3-acylindoles.
;
_journal_issue 42
_journal_name_full 'Organic &amp; biomolecular chemistry'
_journal_page_first 7792
_journal_page_last 7796
_journal_paper_doi 10.1039/c8ob02094a
_journal_volume 16
_journal_year 2018
_chemical_formula_moiety 'C18 H16 Br N O'
_chemical_formula_sum 'C18 H16 Br N O'
_chemical_formula_weight 342.23
_space_group_crystal_system monoclinic
_space_group_IT_number 14
_space_group_name_Hall '-P 2yn'
_space_group_name_H-M_alt 'P 1 21/n 1'
_symmetry_space_group_name_Hall '-P 2yn'
_symmetry_space_group_name_H-M 'P 1 21/n 1'
_atom_sites_solution_hydrogens geom
_atom_sites_solution_primary direct
_atom_sites_solution_secondary difmap
_audit_creation_date 2018-04-28
_audit_creation_method
;
Olex2 1.2
(compiled 2017.03.28 svn.r3405 for OlexSys, GUI svn.r5337)
;
_audit_update_record
;
2018-07-21 deposited with the CCDC.
2018-10-02 downloaded from the CCDC.
;
_cell_angle_alpha 90.00
_cell_angle_beta 92.399(3)
_cell_angle_gamma 90.00
_cell_formula_units_Z 4
_cell_length_a 8.4795(3)
_cell_length_b 11.3762(4)
_cell_length_c 16.2210(5)
_cell_measurement_reflns_used 1936
_cell_measurement_temperature 293(2)
_cell_measurement_theta_max 69.8960
_cell_measurement_theta_min 6.5000
_cell_volume 1563.38(9)
_computing_cell_refinement
;
CrysAlisPro, Agilent Technologies,
Version 1.171.36.28 (release 01-02-2013 CrysAlis171 .NET)
(compiled Feb  1 2013,16:14:44)
;
_computing_data_collection
;
CrysAlisPro, Agilent Technologies,
Version 1.171.36.28 (release 01-02-2013 CrysAlis171 .NET)
(compiled Feb  1 2013,16:14:44)
;
_computing_data_reduction
;
CrysAlisPro, Agilent Technologies,
Version 1.171.36.28 (release 01-02-2013 CrysAlis171 .NET)
(compiled Feb  1 2013,16:14:44)
;
_computing_molecular_graphics 'Olex2 (Dolomanov et al., 2009)'
_computing_publication_material 'Olex2 (Dolomanov et al., 2009)'
_computing_structure_refinement 'ShelXL (Sheldrick, 2015)'
_computing_structure_solution 'ShelXS (Sheldrick, 2008)'
_diffrn_ambient_temperature 293(2)
_diffrn_detector_area_resol_mean 16.0733
_diffrn_measured_fraction_theta_full 0.974
_diffrn_measured_fraction_theta_max 0.974
_diffrn_measurement_details
;
#__ type_ start__ end____ width___ exp.time_
  1 omega   -4.00   24.00   1.0000    1.0000
omega____ theta____ kappa____ phi______ frames
    -        0.0000   57.0000  -30.0000 28

#__ type_ start__ end____ width___ exp.time_
  2 omega   28.00   62.00   1.0000    1.0000
omega____ theta____ kappa____ phi______ frames
    -        0.0000   57.0000  -30.0000 34

#__ type_ start__ end____ width___ exp.time_
  3 omega  -47.00   14.00   1.0000    1.0000
omega____ theta____ kappa____ phi______ frames
    -       -8.5000  -63.0000 -180.0000 61

#__ type_ start__ end____ width___ exp.time_
  4 omega   22.00   48.00   1.0000    1.0000
omega____ theta____ kappa____ phi______ frames
    -       54.0000   78.0000   51.0646 26

#__ type_ start__ end____ width___ exp.time_
  5 omega   -1.00   75.00   1.0000    1.0000
omega____ theta____ kappa____ phi______ frames
    -       54.0000  -57.0000  -90.0000 76

#__ type_ start__ end____ width___ exp.time_
  6 omega   33.00  123.00   1.0000    1.0000
omega____ theta____ kappa____ phi______ frames
    -       54.0000   57.0000 -120.0000 90

#__ type_ start__ end____ width___ exp.time_
  7 omega   35.00   81.00   1.0000    2.0000
omega____ theta____ kappa____ phi______ frames
    -      108.0000  -25.0000   60.0000 46

#__ type_ start__ end____ width___ exp.time_
  8 omega   50.00   76.00   1.0000    2.0000
omega____ theta____ kappa____ phi______ frames
    -      108.0000  -50.0000  -60.0000 26

#__ type_ start__ end____ width___ exp.time_
  9 omega   35.00   99.00   1.0000    2.0000
omega____ theta____ kappa____ phi______ frames
    -      108.0000 -111.0000   90.0000 64

#__ type_ start__ end____ width___ exp.time_
 10 omega   68.00  131.00   1.0000    2.0000
omega____ theta____ kappa____ phi______ frames
    -      108.0000  -63.0000 -150.0000 63

#__ type_ start__ end____ width___ exp.time_
 11 omega   57.00  151.00   1.0000    2.0000
omega____ theta____ kappa____ phi______ frames
    -      108.0000  178.0000  -30.0000 94

#__ type_ start__ end____ width___ exp.time_
 12 omega   51.00   88.00   1.0000    2.0000
omega____ theta____ kappa____ phi______ frames
    -      108.0000  -38.0000  120.0000 37

#__ type_ start__ end____ width___ exp.time_
 13 omega   81.00  113.00   1.0000    2.0000
omega____ theta____ kappa____ phi______ frames
    -      108.0000 -117.0000    3.0000 32

#__ type_ start__ end____ width___ exp.time_
 14 omega   97.00  178.00   1.0000    2.0000
omega____ theta____ kappa____ phi______ frames
    -      108.0000   38.0000 -180.0000 81

#__ type_ start__ end____ width___ exp.time_
 15 omega   52.00   79.00   1.0000    2.0000
omega____ theta____ kappa____ phi______ frames
    -      108.0000  -38.0000   30.0000 27

#__ type_ start__ end____ width___ exp.time_
 16 omega   62.00   89.00   1.0000    2.0000
omega____ theta____ kappa____ phi______ frames
    -      108.0000  -25.0000    0.0000 27

#__ type_ start__ end____ width___ exp.time_
 17 omega   38.00   63.00   1.0000    2.0000
omega____ theta____ kappa____ phi______ frames
    -      108.0000  -50.0000  120.0000 25
;
_diffrn_measurement_device_type 'SuperNova, Dual, Cu at zero, Eos'
_diffrn_measurement_method '\w scans'
_diffrn_orient_matrix_UB_11 0.0204288000
_diffrn_orient_matrix_UB_12 -0.0986321000
_diffrn_orient_matrix_UB_13 -0.0637916000
_diffrn_orient_matrix_UB_21 0.0065541000
_diffrn_orient_matrix_UB_22 0.0925257000
_diffrn_orient_matrix_UB_23 -0.0691138000
_diffrn_orient_matrix_UB_31 0.1805285000
_diffrn_orient_matrix_UB_32 0.0077189000
_diffrn_orient_matrix_UB_33 0.0137373000
_diffrn_radiation_monochromator mirror
_diffrn_radiation_type CuK\a
_diffrn_radiation_wavelength 1.54184
_diffrn_reflns_av_R_equivalents 0.0198
_diffrn_reflns_av_unetI/netI 0.0290
_diffrn_reflns_limit_h_max 10
_diffrn_reflns_limit_h_min -7
_diffrn_reflns_limit_k_max 13
_diffrn_reflns_limit_k_min -13
_diffrn_reflns_limit_l_max 19
_diffrn_reflns_limit_l_min -19
_diffrn_reflns_number 5163
_diffrn_reflns_theta_full 66.59
_diffrn_reflns_theta_max 66.59
_diffrn_reflns_theta_min 4.75
_diffrn_source 'SuperNova (Cu) X-ray Source'
_exptl_absorpt_coefficient_mu 3.558
_exptl_absorpt_correction_T_max 1.00000
_exptl_absorpt_correction_T_min 0.89582
_exptl_absorpt_correction_type multi-scan
_exptl_absorpt_process_details
;
CrysAlisPro, Agilent Technologies,
Version 1.171.36.28 (release 01-02-2013 CrysAlis171 .NET)
(compiled Feb  1 2013,16:14:44)
Empirical absorption correction using spherical harmonics,
 implemented in SCALE3 ABSPACK scaling algorithm.
;
_exptl_crystal_colour 'clear light colourless'
_exptl_crystal_colour_lustre clear
_exptl_crystal_colour_modifier light
_exptl_crystal_colour_primary colourless
_exptl_crystal_density_diffrn 1.454
_exptl_crystal_density_method 'not measured'
_exptl_crystal_description block
_exptl_crystal_F_000 696
_exptl_crystal_size_max 0.07
_exptl_crystal_size_mid 0.05
_exptl_crystal_size_min 0.04
_refine_diff_density_max 0.462
_refine_diff_density_min -0.685
_refine_diff_density_rms 0.057
_refine_ls_extinction_method none
_refine_ls_goodness_of_fit_ref 1.059
_refine_ls_hydrogen_treatment constr
_refine_ls_matrix_type full
_refine_ls_number_parameters 191
_refine_ls_number_reflns 2685
_refine_ls_number_restraints 0
_refine_ls_restrained_S_all 1.059
_refine_ls_R_factor_all 0.0518
_refine_ls_R_factor_gt 0.0430
_refine_ls_shift/su_max 0.001
_refine_ls_shift/su_mean 0.000
_refine_ls_structure_factor_coef Fsqd
_refine_ls_weighting_details 'calc w=1/[\s^2^(Fo^2^)+(0.0529P)^2^+0.6831P] where P=(Fo^2^+2Fc^2^)/3'
_refine_ls_weighting_scheme calc
_refine_ls_wR_factor_gt 0.1103
_refine_ls_wR_factor_ref 0.1183
_reflns_number_gt 2226
_reflns_number_total 2685
_reflns_threshold_expression >2sigma(I)
_cod_data_source_file c8ob02094a2.cif
_cod_data_source_block lilh_0426
_cod_depositor_comments 'Adding full bibliography for 7156470--7156473.cif.'
_cod_database_code 7156473
_reflns_odcompleteness_completeness 97.12
_reflns_odcompleteness_iscentric 1
_reflns_odcompleteness_theta 66.97
_olex2_refinement_description
;
1. Fixed Uiso
 At 1.2 times of:
  All C(H) groups, All C(H,H) groups
 At 1.5 times of:
  All C(H,H,H) groups
2.a Secondary CH2 refined with riding coordinates:
 C11(H11A,H11B), C10(H10A,H10B)
2.b Aromatic/amide H refined with riding coordinates:
 C5(H5), C8(H8), C13(H13), C2(H2), C17(H17), C3(H3), C14(H14), C15(H15),
 C16(H16)
2.c Idealised Me refined as rotating group:
 C18(H18A,H18B,H18C)
;
_olex2_date_sample_data_collection 2018-04-28
_olex2_submission_special_instructions 'No special instructions were received'

loop_
_space_group_symop_id
_space_group_symop_operation_xyz
1 'x, y, z'
2 '-x+1/2, y+1/2, -z+1/2'
3 '-x, -y, -z'
4 'x-1/2, -y-1/2, z-1/2'

loop_
_atom_site_label
_atom_site_type_symbol
_atom_site_fract_x
_atom_site_fract_y
_atom_site_fract_z
_atom_site_U_iso_or_equiv
_atom_site_adp_type
_atom_site_occupancy
_atom_site_calc_flag
_atom_site_refinement_flags_posn
Br1 Br 0.02587(6) 0.84378(4) 0.45982(3) 0.0884(2) Uani 1 d .
O1 O 0.1392(3) 0.63319(18) 0.76104(13) 0.0571(5) Uani 1 d .
C5 C 0.1286(3) 0.6651(2) 0.57081(18) 0.0482(6) Uani 1 d .
H5 H 0.0916 0.7146 0.6113 0.058 Uiso 1 calc R
C7 C 0.2316(3) 0.4963(2) 0.66755(16) 0.0433(6) Uani 1 d .
C9 C 0.1995(3) 0.5369(2) 0.74951(17) 0.0439(6) Uani 1 d .
C8 C 0.3021(4) 0.3913(2) 0.64595(19) 0.0525(7) Uani 1 d .
H8 H 0.3351 0.3331 0.6830 0.063 Uiso 1 calc R
C1 C 0.2529(4) 0.4863(3) 0.52738(18) 0.0542(7) Uani 1 d .
N1 N 0.3160(3) 0.3857(2) 0.56346(16) 0.0601(7) Uani 1 d .
C12 C -0.0281(3) 0.3762(3) 0.84278(17) 0.0490(6) Uani 1 d .
C11 C 0.1087(4) 0.4431(3) 0.88083(17) 0.0584(7) Uani 1 d .
H11A H 0.1476 0.4019 0.9299 0.070 Uiso 1 calc R
H11B H 0.0721 0.5198 0.8979 0.070 Uiso 1 calc R
C10 C 0.2453(3) 0.4598(3) 0.82296(17) 0.0516(7) Uani 1 d .
H10A H 0.3340 0.4951 0.8535 0.062 Uiso 1 calc R
H10B H 0.2786 0.3835 0.8034 0.062 Uiso 1 calc R
C6 C 0.1984(3) 0.5581(2) 0.59108(16) 0.0440(6) Uani 1 d .
C4 C 0.1160(4) 0.6957(3) 0.4885(2) 0.0576(7) Uani 1 d .
C13 C -0.0066(4) 0.2661(3) 0.80994(18) 0.0561(7) Uani 1 d .
H13 H 0.0946 0.2347 0.8098 0.067 Uiso 1 calc R
C18 C 0.3893(6) 0.2887(3) 0.5195(3) 0.0856(12) Uani 1 d .
H18A H 0.4771 0.3180 0.4901 0.128 Uiso 1 calc GR
H18B H 0.3132 0.2544 0.4812 0.128 Uiso 1 calc GR
H18C H 0.4257 0.2301 0.5584 0.128 Uiso 1 calc GR
C2 C 0.2378(5) 0.5176(3) 0.4450(2) 0.0701(9) Uani 1 d .
H2 H 0.2740 0.4684 0.4040 0.084 Uiso 1 calc R
C17 C -0.1787(4) 0.4214(4) 0.8402(3) 0.0794(11) Uani 1 d .
H17 H -0.1967 0.4964 0.8606 0.095 Uiso 1 calc R
C3 C 0.1680(5) 0.6234(3) 0.4255(2) 0.0703(9) Uani 1 d .
H3 H 0.1553 0.6469 0.3707 0.084 Uiso 1 calc R
C14 C -0.1314(5) 0.2013(4) 0.7774(2) 0.0762(10) Uani 1 d .
H14 H -0.1137 0.1269 0.7559 0.091 Uiso 1 calc R
C15 C -0.2809(5) 0.2457(5) 0.7764(3) 0.0980(17) Uani 1 d .
H15 H -0.3657 0.2018 0.7551 0.118 Uiso 1 calc R
C16 C -0.3039(5) 0.3557(5) 0.8073(4) 0.108(2) Uani 1 d .
H16 H -0.4053 0.3871 0.8062 0.130 Uiso 1 calc R

loop_
_atom_site_aniso_label
_atom_site_aniso_U_11
_atom_site_aniso_U_22
_atom_site_aniso_U_33
_atom_site_aniso_U_23
_atom_site_aniso_U_13
_atom_site_aniso_U_12
Br1 0.1057(4) 0.0692(3) 0.0894(3) 0.0312(2) -0.0089(2) 0.0180(2)
O1 0.0664(13) 0.0452(12) 0.0602(12) -0.0045(9) 0.0080(10) 0.0068(9)
C5 0.0533(15) 0.0363(14) 0.0549(15) 0.0027(11) 0.0002(12) -0.0013(11)
C7 0.0494(14) 0.0323(13) 0.0483(14) 0.0011(11) 0.0013(11) -0.0038(10)
C9 0.0409(13) 0.0390(14) 0.0518(14) -0.0002(11) 0.0007(11) -0.0057(11)
C8 0.0656(18) 0.0349(14) 0.0572(16) 0.0027(12) 0.0038(13) -0.0003(12)
C1 0.0702(19) 0.0389(15) 0.0537(16) -0.0036(12) 0.0059(13) -0.0065(13)
N1 0.0844(18) 0.0363(13) 0.0601(15) -0.0061(11) 0.0106(13) 0.0054(12)
C12 0.0520(15) 0.0489(15) 0.0470(14) 0.0124(12) 0.0120(12) 0.0039(12)
C11 0.077(2) 0.0548(18) 0.0436(15) -0.0013(13) 0.0069(14) -0.0018(15)
C10 0.0504(15) 0.0545(17) 0.0491(15) 0.0029(13) -0.0073(12) -0.0059(13)
C6 0.0491(14) 0.0357(13) 0.0470(14) -0.0006(11) 0.0011(11) -0.0053(11)
C4 0.0641(18) 0.0465(16) 0.0617(18) 0.0123(14) -0.0046(14) -0.0051(14)
C13 0.0558(16) 0.0554(18) 0.0571(16) 0.0029(14) 0.0021(13) 0.0001(14)
C18 0.127(3) 0.050(2) 0.082(2) -0.0175(18) 0.024(2) 0.018(2)
C2 0.101(3) 0.058(2) 0.0511(17) -0.0093(15) 0.0108(17) -0.0070(18)
C17 0.064(2) 0.072(2) 0.104(3) 0.027(2) 0.031(2) 0.0213(18)
C3 0.097(3) 0.065(2) 0.0491(17) 0.0077(15) 0.0000(16) -0.0086(19)
C14 0.087(3) 0.075(2) 0.066(2) 0.0079(18) 0.0003(18) -0.028(2)
C15 0.066(2) 0.132(5) 0.096(3) 0.040(3) -0.010(2) -0.042(3)
C16 0.0410(19) 0.143(5) 0.141(5) 0.056(4) 0.014(2) 0.011(2)

loop_
_atom_type_symbol
_atom_type_description
_atom_type_scat_dispersion_real
_atom_type_scat_dispersion_imag
_atom_type_scat_source
C C 0.0181 0.0091 'International Tables Vol C Tables 4.2.6.8 and 6.1.1.4'
H H 0.0000 0.0000 'International Tables Vol C Tables 4.2.6.8 and 6.1.1.4'
Br Br -0.6763 1.2805 'International Tables Vol C Tables 4.2.6.8 and 6.1.1.4'
N N 0.0311 0.0180 'International Tables Vol C Tables 4.2.6.8 and 6.1.1.4'
O O 0.0492 0.0322 'International Tables Vol C Tables 4.2.6.8 and 6.1.1.4'

loop_
_geom_angle_atom_site_label_1
_geom_angle_atom_site_label_2
_geom_angle_atom_site_label_3
_geom_angle
C6 C5 H5 121.1
C4 C5 H5 121.1
C4 C5 C6 117.8(3)
C8 C7 C9 127.4(3)
C8 C7 C6 105.8(2)
C6 C7 C9 126.7(2)
O1 C9 C7 121.5(3)
O1 C9 C10 119.4(3)
C7 C9 C10 119.1(2)
C7 C8 H8 124.8
N1 C8 C7 110.4(3)
N1 C8 H8 124.8
N1 C1 C6 107.6(3)
N1 C1 C2 129.8(3)
C2 C1 C6 122.6(3)
C8 N1 C1 109.4(3)
C8 N1 C18 125.1(3)
C1 N1 C18 125.5(3)
C13 C12 C11 120.6(3)
C13 C12 C17 117.7(3)
C17 C12 C11 121.7(3)
C12 C11 H11A 108.8
C12 C11 H11B 108.8
C12 C11 C10 113.7(2)
H11A C11 H11B 107.7
C10 C11 H11A 108.8
C10 C11 H11B 108.8
C9 C10 C11 112.2(2)
C9 C10 H10A 109.2
C9 C10 H10B 109.2
C11 C10 H10A 109.2
C11 C10 H10B 109.2
H10A C10 H10B 107.9
C5 C6 C7 134.2(3)
C5 C6 C1 119.0(3)
C1 C6 C7 106.8(2)
C5 C4 Br1 118.3(2)
C5 C4 C3 123.1(3)
C3 C4 Br1 118.6(2)
C12 C13 H13 119.2
C14 C13 C12 121.6(3)
C14 C13 H13 119.2
N1 C18 H18A 109.5
N1 C18 H18B 109.5
N1 C18 H18C 109.5
H18A C18 H18B 109.5
H18A C18 H18C 109.5
H18B C18 H18C 109.5
C1 C2 H2 121.0
C3 C2 C1 118.0(3)
C3 C2 H2 121.0
C12 C17 H17 119.8
C12 C17 C16 120.4(4)
C16 C17 H17 119.8
C4 C3 H3 120.2
C2 C3 C4 119.6(3)
C2 C3 H3 120.2
C13 C14 H14 119.8
C15 C14 C13 120.4(4)
C15 C14 H14 119.8
C14 C15 H15 120.6
C14 C15 C16 118.8(4)
C16 C15 H15 120.6
C17 C16 H16 119.5
C15 C16 C17 121.1(4)
C15 C16 H16 119.5

loop_
_geom_bond_atom_site_label_1
_geom_bond_atom_site_label_2
_geom_bond_distance
Br1 C4 1.899(3)
O1 C9 1.227(3)
C5 H5 0.9300
C5 C6 1.387(4)
C5 C4 1.380(4)
C7 C9 1.444(4)
C7 C8 1.386(4)
C7 C6 1.443(4)
C9 C10 1.517(4)
C8 H8 0.9300
C8 N1 1.350(4)
C1 N1 1.383(4)
C1 C6 1.410(4)
C1 C2 1.384(4)
N1 C18 1.466(4)
C12 C11 1.498(4)
C12 C13 1.377(4)
C12 C17 1.375(4)
C11 H11A 0.9700
C11 H11B 0.9700
C11 C10 1.533(4)
C10 H10A 0.9700
C10 H10B 0.9700
C4 C3 1.397(5)
C13 H13 0.9300
C13 C14 1.377(5)
C18 H18A 0.9600
C18 H18B 0.9600
C18 H18C 0.9600
C2 H2 0.9300
C2 C3 1.373(5)
C17 H17 0.9300
C17 C16 1.387(7)
C3 H3 0.9300
C14 H14 0.9300
C14 C15 1.364(6)
C15 H15 0.9300
C15 C16 1.365(7)
C16 H16 0.9300

loop_
_geom_torsion_atom_site_label_1
_geom_torsion_atom_site_label_2
_geom_torsion_atom_site_label_3
_geom_torsion_atom_site_label_4
_geom_torsion
Br1 C4 C3 C2 178.0(3)
O1 C9 C10 C11 51.8(4)
C5 C4 C3 C2 -1.2(6)
C7 C9 C10 C11 -129.7(3)
C7 C8 N1 C1 -0.9(4)
C7 C8 N1 C18 178.1(3)
C9 C7 C8 N1 -178.3(3)
C9 C7 C6 C5 -1.6(5)
C9 C7 C6 C1 178.6(3)
C8 C7 C9 O1 178.4(3)
C8 C7 C9 C10 -0.1(4)
C8 C7 C6 C5 179.2(3)
C8 C7 C6 C1 -0.6(3)
C1 C2 C3 C4 0.4(6)
N1 C1 C6 C5 -179.8(3)
N1 C1 C6 C7 0.1(3)
N1 C1 C2 C3 179.2(3)
C12 C11 C10 C9 65.6(3)
C12 C13 C14 C15 0.4(5)
C12 C17 C16 C15 -0.4(7)
C11 C12 C13 C14 177.6(3)
C11 C12 C17 C16 -177.6(3)
C6 C5 C4 Br1 -178.4(2)
C6 C5 C4 C3 0.9(5)
C6 C7 C9 O1 -0.6(4)
C6 C7 C9 C10 -179.1(2)
C6 C7 C8 N1 0.9(3)
C6 C1 N1 C8 0.5(4)
C6 C1 N1 C18 -178.5(3)
C6 C1 C2 C3 0.6(5)
C4 C5 C6 C7 -179.6(3)
C4 C5 C6 C1 0.1(4)
C13 C12 C11 C10 55.6(4)
C13 C12 C17 C16 1.6(5)
C13 C14 C15 C16 0.8(6)
C2 C1 N1 C8 -178.3(4)
C2 C1 N1 C18 2.7(6)
C2 C1 C6 C5 -0.9(5)
C2 C1 C6 C7 178.9(3)
C17 C12 C11 C10 -125.1(3)
C17 C12 C13 C14 -1.6(5)
C14 C15 C16 C17 -0.8(7)
